data_4129685
loop_
_publ_author_name
'Seo, Min-Seob'
'Kim, Hyunwoo'

_publ_section_title
;
 (1)H NMR chiral analysis of charged molecules via ion pairing with
 aluminum complexes.
;
_journal_issue 44
_journal_name_full 'Journal of the American Chemical Society'
_journal_page_first 14190
_journal_page_last 14195
_journal_paper_doi 10.1021/jacs.5b09555
_journal_volume 137
_journal_year 2015
_chemical_absolute_configuration ad
_chemical_formula_moiety 'C32 H30 Al N2 O4, C8 H12 N'
_chemical_formula_sum 'C40 H42 Al N3 O4'
_chemical_formula_weight 655.74
_space_group_crystal_system orthorhombic
_space_group_IT_number 19
_space_group_name_Hall 'P 2ac 2ab'
_space_group_name_H-M_alt 'P 21 21 21'
_atom_sites_solution_hydrogens geom
_audit_creation_method SHELXL-2013
_cell_angle_alpha 90
_cell_angle_beta 90
_cell_angle_gamma 90
_cell_formula_units_Z 4
_cell_length_a 8.582(3)
_cell_length_b 15.890(6)
_cell_length_c 28.650(10)
_cell_measurement_reflns_used 9766
_cell_measurement_temperature 147(2)
_cell_measurement_theta_max 27.44
_cell_measurement_theta_min 2.49
_cell_volume 3907(2)
_computing_cell_refinement APEX2
_computing_data_collection 'APEX2 (Bruker, 2007)'
_computing_data_reduction 'SAINT (Bruker, 2007)'
_computing_molecular_graphics 'PLATON (Spek, 2009)'
_computing_publication_material 'SHELXTL (Sheldrick, 2008)'
_computing_structure_refinement 'SHELXL-2013 (Sheldrick, 2013)'
_computing_structure_solution 'SHELXS-97 (Sheldrick, 2008)'
_diffrn_ambient_temperature 147(2)
_diffrn_measured_fraction_theta_full 1.000
_diffrn_measured_fraction_theta_max 0.992
_diffrn_measurement_device_type 'Bruker Kappa APEX-DUO CCD'
_diffrn_measurement_method '\f and \w scans'
_diffrn_radiation_type MoK\a
_diffrn_radiation_wavelength 0.71073
_diffrn_reflns_av_R_equivalents 0.0350
_diffrn_reflns_av_unetI/netI 0.0218
_diffrn_reflns_Laue_measured_fraction_full 1.000
_diffrn_reflns_Laue_measured_fraction_max 0.992
_diffrn_reflns_limit_h_max 10
_diffrn_reflns_limit_h_min -11
_diffrn_reflns_limit_k_max 20
_diffrn_reflns_limit_k_min -20
_diffrn_reflns_limit_l_max 37
_diffrn_reflns_limit_l_min -37
_diffrn_reflns_number 64912
_diffrn_reflns_point_group_measured_fraction_full 1.000
_diffrn_reflns_point_group_measured_fraction_max 0.991
_diffrn_reflns_theta_full 25.242
_diffrn_reflns_theta_max 27.646
_diffrn_reflns_theta_min 1.422
_diffrn_source 'sealed tube with Bruker Triumph monochromator'
_exptl_absorpt_coefficient_mu 0.093
_exptl_absorpt_correction_T_max 0.7456
_exptl_absorpt_correction_T_min 0.6369
_exptl_absorpt_correction_type multi-scan
_exptl_absorpt_process_details 'SADABS (Sheldrick, 1996)'
_exptl_crystal_colour colourless
_exptl_crystal_density_diffrn 1.115
_exptl_crystal_description plate
_exptl_crystal_F_000 1392
_exptl_crystal_size_max 0.340
_exptl_crystal_size_mid 0.320
_exptl_crystal_size_min 0.080
_refine_diff_density_max 0.378
_refine_diff_density_min -0.340
_refine_diff_density_rms 0.044
_refine_ls_abs_structure_details
; 
 Flack x determined using 3527 quotients [(I+)-(I-)]/[(I+)+(I-)] 
 (Parsons and Flack (2004), Acta Cryst. A60, s61). 
;
_refine_ls_abs_structure_Flack 0.01(4)
_refine_ls_extinction_method none
_refine_ls_goodness_of_fit_ref 1.026
_refine_ls_hydrogen_treatment constr
_refine_ls_matrix_type full
_refine_ls_number_parameters 435
_refine_ls_number_reflns 9027
_refine_ls_number_restraints 0
_refine_ls_restrained_S_all 1.026
_refine_ls_R_factor_all 0.0454
_refine_ls_R_factor_gt 0.0412
_refine_ls_shift/su_max 0.001
_refine_ls_shift/su_mean 0.000
_refine_ls_structure_factor_coef Fsqd
_refine_ls_weighting_details 'w=1/[\s^2^(Fo^2^)+(0.0588P)^2^+1.5364P] where P=(Fo^2^+2Fc^2^)/3'
_refine_ls_weighting_scheme calc
_refine_ls_wR_factor_gt 0.1058
_refine_ls_wR_factor_ref 0.1086
_reflns_Friedel_coverage 0.785
_reflns_Friedel_fraction_full 1.000
_reflns_Friedel_fraction_max 0.990
_reflns_number_gt 8404
_reflns_number_total 9027
_reflns_threshold_expression 'I > 2\s(I)'
_cod_data_source_file ja5b09555_si_003.cif
_cod_data_source_block d1453_sq_s
_cod_database_code 4129685
_shelx_space_group_comment
; 
The symmetry employed for this shelxl refinement is uniquely defined 
by the following loop, which should always be used as a source of 
symmetry information in preference to the above space-group names. 
They are only intended as comments. 
;
_shelx_estimated_absorpt_t_min 0.969
_shelx_estimated_absorpt_t_max 0.993
_shelxl_version_number 2013-4

loop_
_space_group_symop_operation_xyz
'x, y, z'
'-x+1/2, -y, z+1/2'
'-x, y+1/2, -z+1/2'
'x+1/2, -y+1/2, -z'

loop_
_atom_site_label
_atom_site_type_symbol
_atom_site_fract_x
_atom_site_fract_y
_atom_site_fract_z
_atom_site_U_iso_or_equiv
_atom_site_adp_type
_atom_site_occupancy
_atom_site_site_symmetry_order
_atom_site_calc_flag
_atom_site_refinement_flags_posn
_atom_site_refinement_flags_adp
Al1 Al 0.46529(8) 0.97189(4) 0.16460(2) 0.01920(15) Uani 1 1 d . .
O1 O 0.6098(2) 0.96866(11) 0.11452(6) 0.0244(3) Uani 1 1 d . .
O2 O 0.3004(2) 0.94946(10) 0.12510(6) 0.0204(3) Uani 1 1 d . .
O3 O 0.4493(2) 1.08589(11) 0.15721(6) 0.0292(4) Uani 1 1 d . .
O4 O 0.34208(18) 0.97087(11) 0.21745(5) 0.0223(3) Uani 1 1 d . .
N1 N 0.6592(2) 0.98311(12) 0.20696(7) 0.0214(4) Uani 1 1 d . .
H1B H 0.7488 0.9986 0.1864 0.026 Uiso 1 1 calc R U
N2 N 0.5111(2) 0.84646(11) 0.17302(6) 0.0169(4) Uani 1 1 d . .
H2C H 0.4398 0.8258 0.1981 0.020 Uiso 1 1 calc R U
C1 C 0.6967(3) 0.90030(14) 0.22838(8) 0.0205(4) Uani 1 1 d . .
H1A H 0.6191 0.8894 0.2537 0.025 Uiso 1 1 calc R U
C2 C 0.8582(3) 0.89443(17) 0.24940(9) 0.0279(5) Uani 1 1 d . .
H2A H 0.8681 0.9356 0.2752 0.033 Uiso 1 1 calc R U
H2B H 0.9369 0.9085 0.2254 0.033 Uiso 1 1 calc R U
C3 C 0.8884(3) 0.80611(18) 0.26788(9) 0.0305(6) Uani 1 1 d . .
H3A H 0.9953 0.8029 0.2807 0.037 Uiso 1 1 calc R U
H3B H 0.8143 0.7935 0.2934 0.037 Uiso 1 1 calc R U
C4 C 0.8695(3) 0.74148(18) 0.22914(10) 0.0323(6) Uani 1 1 d . .
H4A H 0.8881 0.6844 0.2418 0.039 Uiso 1 1 calc R U
H4B H 0.9476 0.7522 0.2044 0.039 Uiso 1 1 calc R U
C5 C 0.7061(3) 0.74601(16) 0.20833(9) 0.0272(5) Uani 1 1 d . .
H5A H 0.6971 0.7052 0.1824 0.033 Uiso 1 1 calc R U
H5B H 0.6284 0.7307 0.2324 0.033 Uiso 1 1 calc R U
C6 C 0.6728(3) 0.83433(15) 0.19038(8) 0.0198(4) Uani 1 1 d . .
H6A H 0.7465 0.8467 0.1642 0.024 Uiso 1 1 calc R U
C7 C 0.4747(3) 0.79664(14) 0.13035(7) 0.0171(4) Uani 1 1 d . .
H7A H 0.5046 0.7369 0.1366 0.020 Uiso 1 1 calc R U
C8 C 0.5667(3) 0.82646(15) 0.08805(8) 0.0202(5) Uani 1 1 d . .
C9 C 0.5920(3) 0.76740(17) 0.05260(8) 0.0254(5) Uani 1 1 d . .
H9A H 0.5476 0.7129 0.0557 0.030 Uiso 1 1 calc R U
C10 C 0.6793(3) 0.78517(19) 0.01311(9) 0.0327(6) Uani 1 1 d . .
H10A H 0.6931 0.7441 -0.0106 0.039 Uiso 1 1 calc R U
C11 C 0.7450(3) 0.8631(2) 0.00918(9) 0.0330(6) Uani 1 1 d . .
H11A H 0.8080 0.8757 -0.0172 0.040 Uiso 1 1 calc R U
C12 C 0.7210(3) 0.92417(18) 0.04323(9) 0.0284(5) Uani 1 1 d . .
H12A H 0.7668 0.9782 0.0395 0.034 Uiso 1 1 calc R U
C13 C 0.6301(3) 0.90759(16) 0.08310(8) 0.0227(5) Uani 1 1 d . .
C14 C 0.3019(3) 0.79901(14) 0.12220(7) 0.0173(4) Uani 1 1 d . .
C15 C 0.2201(3) 0.72443(15) 0.11595(8) 0.0204(4) Uani 1 1 d . .
H15A H 0.2737 0.6723 0.1183 0.024 Uiso 1 1 calc R U
C16 C 0.0618(3) 0.72450(16) 0.10640(8) 0.0245(5) Uani 1 1 d . .
H16A H 0.0068 0.6732 0.1022 0.029 Uiso 1 1 calc R U
C17 C -0.0137(3) 0.80068(16) 0.10316(8) 0.0244(5) Uani 1 1 d . .
H17A H -0.1217 0.8018 0.0958 0.029 Uiso 1 1 calc R U
C18 C 0.0644(3) 0.87543(16) 0.11035(8) 0.0235(5) Uani 1 1 d . .
H18A H 0.0087 0.9270 0.1086 0.028 Uiso 1 1 calc R U
C19 C 0.2242(3) 0.87667(14) 0.12012(7) 0.0186(4) Uani 1 1 d . .
C20 C 0.6415(3) 1.05149(15) 0.24164(9) 0.0245(5) Uani 1 1 d . .
H20A H 0.7400 1.0539 0.2603 0.029 Uiso 1 1 calc R U
C21 C 0.6221(3) 1.13609(15) 0.21772(9) 0.0256(5) Uani 1 1 d . .
C22 C 0.6980(3) 1.20539(17) 0.23789(10) 0.0316(6) Uani 1 1 d . .
H22A H 0.7639 1.1970 0.2641 0.038 Uiso 1 1 calc R U
C23 C 0.6785(3) 1.28523(17) 0.22028(11) 0.0368(7) Uani 1 1 d . .
H23A H 0.7305 1.3316 0.2343 0.044 Uiso 1 1 calc R U
C24 C 0.5831(4) 1.29768(17) 0.18210(11) 0.0378(7) Uani 1 1 d . .
H24A H 0.5696 1.3528 0.1699 0.045 Uiso 1 1 calc R U
C25 C 0.5070(4) 1.23048(16) 0.16157(10) 0.0334(6) Uani 1 1 d . .
H25A H 0.4417 1.2399 0.1353 0.040 Uiso 1 1 calc R U
C26 C 0.5252(3) 1.14805(15) 0.17914(9) 0.0273(5) Uani 1 1 d . .
C27 C 0.5091(3) 1.03322(15) 0.27537(8) 0.0232(5) Uani 1 1 d . .
C28 C 0.5311(4) 1.05349(16) 0.32228(9) 0.0297(5) Uani 1 1 d . .
H28A H 0.6304 1.0729 0.3322 0.036 Uiso 1 1 calc R U
C29 C 0.4124(4) 1.04609(17) 0.35476(9) 0.0351(6) Uani 1 1 d . .
H29A H 0.4297 1.0598 0.3866 0.042 Uiso 1 1 calc R U
C30 C 0.2681(3) 1.01826(16) 0.33973(9) 0.0317(6) Uani 1 1 d . .
H30A H 0.1839 1.0145 0.3612 0.038 Uiso 1 1 calc R U
C31 C 0.2464(3) 0.99594(16) 0.29346(9) 0.0260(5) Uani 1 1 d . .
H31A H 0.1463 0.9772 0.2838 0.031 Uiso 1 1 calc R U
C32 C 0.3659(3) 0.99984(14) 0.26031(8) 0.0213(4) Uani 1 1 d . .
N3 N 0.3444(5) 1.04270(18) 0.04553(9) 0.0649(11) Uani 1 1 d . .
H3C H 0.3544 1.0079 0.0706 0.097 Uiso 1 1 calc R U
H3D H 0.2550 1.0731 0.0483 0.097 Uiso 1 1 calc R U
H3E H 0.4274 1.0783 0.0443 0.097 Uiso 1 1 calc R U
C33 C 0.1835(5) 0.9565(3) -0.00671(12) 0.0611(10) Uani 1 1 d . .
H33A H 0.1512 0.9224 0.0201 0.092 Uiso 1 1 calc R U
H33B H 0.1870 0.9211 -0.0347 0.092 Uiso 1 1 calc R U
H33C H 0.1087 1.0023 -0.0114 0.092 Uiso 1 1 calc R U
C34 C 0.3385(5) 0.9918(2) 0.00213(10) 0.0477(8) Uani 1 1 d . .
H34A H 0.4109 0.9432 0.0067 0.057 Uiso 1 1 calc R U
C35 C 0.4030(5) 1.0435(2) -0.03814(10) 0.0448(8) Uani 1 1 d . .
C36 C 0.5329(5) 1.0147(3) -0.06118(11) 0.0591(10) Uani 1 1 d . .
H36A H 0.5809 0.9636 -0.0517 0.071 Uiso 1 1 calc R U
C37 C 0.5940(7) 1.0600(4) -0.09811(15) 0.0832(16) Uani 1 1 d . .
H37A H 0.6817 1.0389 -0.1146 0.100 Uiso 1 1 calc R U
C38 C 0.5283(7) 1.1358(3) -0.11126(13) 0.0780(15) Uani 1 1 d . .
H38A H 0.5742 1.1686 -0.1354 0.094 Uiso 1 1 calc R U
C39 C 0.3970(7) 1.1629(3) -0.08918(14) 0.0747(15) Uani 1 1 d . .
H39A H 0.3484 1.2137 -0.0988 0.090 Uiso 1 1 calc R U
C40 C 0.3330(6) 1.1163(2) -0.05236(12) 0.0588(10) Uani 1 1 d . .
H40A H 0.2410 1.1354 -0.0373 0.071 Uiso 1 1 calc R U

loop_
_atom_site_aniso_label
_atom_site_aniso_U_11
_atom_site_aniso_U_22
_atom_site_aniso_U_33
_atom_site_aniso_U_23
_atom_site_aniso_U_13
_atom_site_aniso_U_12
Al1 0.0192(3) 0.0194(3) 0.0190(3) -0.0032(2) 0.0009(3) -0.0022(3)
O1 0.0259(9) 0.0236(8) 0.0237(8) -0.0024(7) 0.0062(7) -0.0064(7)
O2 0.0229(8) 0.0174(8) 0.0210(7) -0.0005(6) -0.0033(6) -0.0012(6)
O3 0.0359(10) 0.0197(8) 0.0319(9) -0.0017(7) -0.0028(8) -0.0024(7)
O4 0.0178(8) 0.0286(8) 0.0206(7) -0.0052(7) 0.0027(6) -0.0021(7)
N1 0.0180(9) 0.0234(10) 0.0227(9) -0.0059(8) 0.0025(7) -0.0039(7)
N2 0.0124(9) 0.0214(9) 0.0171(8) -0.0032(7) -0.0017(7) 0.0009(7)
C1 0.0158(10) 0.0237(11) 0.0219(11) -0.0034(9) -0.0015(9) -0.0034(9)
C2 0.0164(11) 0.0362(14) 0.0309(13) -0.0085(10) -0.0049(10) -0.0030(10)
C3 0.0205(12) 0.0445(15) 0.0266(12) -0.0071(11) -0.0078(10) 0.0007(11)
C4 0.0242(13) 0.0373(14) 0.0354(14) -0.0073(11) -0.0117(11) 0.0104(11)
C5 0.0232(12) 0.0278(13) 0.0306(12) -0.0062(10) -0.0101(10) 0.0033(10)
C6 0.0138(10) 0.0253(11) 0.0204(10) -0.0046(8) -0.0024(8) -0.0001(8)
C7 0.0142(10) 0.0176(10) 0.0194(9) -0.0038(8) -0.0019(8) -0.0003(8)
C8 0.0148(11) 0.0287(12) 0.0171(10) -0.0044(8) -0.0034(8) 0.0036(8)
C9 0.0197(11) 0.0307(12) 0.0258(11) -0.0094(10) -0.0052(9) 0.0032(10)
C10 0.0299(14) 0.0448(16) 0.0235(11) -0.0109(11) -0.0008(10) 0.0110(12)
C11 0.0267(13) 0.0488(16) 0.0235(12) 0.0022(11) 0.0076(10) 0.0104(12)
C12 0.0227(13) 0.0372(14) 0.0254(12) 0.0025(10) 0.0039(10) 0.0023(10)
C13 0.0143(11) 0.0325(12) 0.0212(11) -0.0034(9) -0.0010(9) 0.0027(9)
C14 0.0164(10) 0.0192(10) 0.0162(9) -0.0012(8) -0.0013(8) 0.0002(8)
C15 0.0185(11) 0.0212(11) 0.0214(10) -0.0011(8) -0.0036(9) 0.0009(9)
C16 0.0184(11) 0.0300(12) 0.0250(11) -0.0018(9) -0.0014(9) -0.0055(9)
C17 0.0134(11) 0.0346(13) 0.0253(11) -0.0028(9) 0.0007(9) 0.0005(9)
C18 0.0182(12) 0.0282(12) 0.0241(11) -0.0023(9) -0.0018(9) 0.0072(9)
C19 0.0195(11) 0.0220(11) 0.0142(9) -0.0020(8) 0.0006(8) 0.0003(9)
C20 0.0180(11) 0.0273(12) 0.0281(12) -0.0095(10) 0.0009(9) -0.0055(9)
C21 0.0235(12) 0.0212(11) 0.0322(12) -0.0067(10) 0.0113(10) -0.0064(9)
C22 0.0228(12) 0.0303(13) 0.0418(14) -0.0126(11) 0.0098(11) -0.0077(10)
C23 0.0350(15) 0.0252(13) 0.0501(16) -0.0146(12) 0.0190(13) -0.0149(11)
C24 0.0501(18) 0.0175(12) 0.0457(16) -0.0027(11) 0.0219(14) -0.0061(11)
C25 0.0425(16) 0.0245(12) 0.0333(13) 0.0010(10) 0.0111(12) -0.0026(11)
C26 0.0285(13) 0.0227(12) 0.0307(12) -0.0038(9) 0.0109(10) -0.0055(10)
C27 0.0223(11) 0.0232(10) 0.0243(11) -0.0046(9) 0.0016(9) -0.0011(9)
C28 0.0376(15) 0.0263(12) 0.0252(11) -0.0064(9) -0.0040(11) -0.0002(11)
C29 0.0567(19) 0.0288(14) 0.0198(11) -0.0023(9) 0.0034(12) 0.0006(12)
C30 0.0416(15) 0.0254(13) 0.0282(12) -0.0006(10) 0.0132(11) 0.0021(11)
C31 0.0266(12) 0.0201(11) 0.0312(12) -0.0011(9) 0.0072(10) 0.0002(9)
C32 0.0234(11) 0.0179(10) 0.0227(10) -0.0014(8) -0.0002(9) 0.0004(9)
N3 0.133(3) 0.0379(15) 0.0240(12) 0.0057(11) -0.0082(16) -0.0243(18)
C33 0.082(3) 0.062(2) 0.0393(18) 0.0107(16) -0.0069(18) -0.011(2)
C34 0.079(3) 0.0341(16) 0.0301(14) 0.0013(12) -0.0116(15) -0.0063(16)
C35 0.068(2) 0.0410(17) 0.0258(13) 0.0032(12) -0.0134(14) -0.0105(15)
C36 0.068(2) 0.074(3) 0.0353(16) 0.0031(16) -0.0112(17) 0.001(2)
C37 0.077(3) 0.129(5) 0.043(2) 0.006(3) 0.001(2) -0.012(3)
C38 0.116(4) 0.088(3) 0.0299(17) 0.0101(19) -0.002(2) -0.040(3)
C39 0.137(5) 0.040(2) 0.047(2) 0.0098(16) -0.006(3) -0.007(2)
C40 0.094(3) 0.0411(18) 0.0411(17) 0.0053(14) -0.0001(19) 0.0068(19)

loop_
_atom_type_symbol
_atom_type_description
_atom_type_scat_dispersion_real
_atom_type_scat_dispersion_imag
_atom_type_scat_source
C C 0.0033 0.0016 'International Tables Vol C Tables 4.2.6.8 and 6.1.1.4'
H H 0.0000 0.0000 'International Tables Vol C Tables 4.2.6.8 and 6.1.1.4'
N N 0.0061 0.0033 'International Tables Vol C Tables 4.2.6.8 and 6.1.1.4'
O O 0.0106 0.0060 'International Tables Vol C Tables 4.2.6.8 and 6.1.1.4'
Al Al 0.0645 0.0514 'International Tables Vol C Tables 4.2.6.8 and 6.1.1.4'

loop_
_geom_angle_atom_site_label_1
_geom_angle_atom_site_label_2
_geom_angle_atom_site_label_3
_geom_angle
O3 Al1 O2 93.60(8)
O3 Al1 O4 93.49(9)
O2 Al1 O4 93.56(8)
O3 Al1 O1 89.32(9)
O2 Al1 O1 91.84(8)
O4 Al1 O1 173.75(9)
O3 Al1 N2 173.21(9)
O2 Al1 N2 91.80(7)
O4 Al1 N2 90.27(8)
O1 Al1 N2 86.40(8)
O3 Al1 N1 92.45(9)
O2 Al1 N1 173.33(8)
O4 Al1 N1 88.87(8)
O1 Al1 N1 85.43(9)
N2 Al1 N1 81.96(8)
C13 O1 Al1 127.96(16)
C19 O2 Al1 127.40(14)
C26 O3 Al1 129.76(18)
C32 O4 Al1 131.85(15)
C20 N1 C1 113.25(18)
C20 N1 Al1 112.03(15)
C1 N1 Al1 109.88(14)
C20 N1 H1B 107.1
C1 N1 H1B 107.1
Al1 N1 H1B 107.1
C6 N2 C7 113.65(17)
C6 N2 Al1 110.19(14)
C7 N2 Al1 112.38(13)
C6 N2 H2C 106.7
C7 N2 H2C 106.7
Al1 N2 H2C 106.7
N1 C1 C2 114.62(19)
N1 C1 C6 106.53(18)
C2 C1 C6 111.4(2)
N1 C1 H1A 108.0
C2 C1 H1A 108.0
C6 C1 H1A 108.0
C1 C2 C3 110.5(2)
C1 C2 H2A 109.5
C3 C2 H2A 109.5
C1 C2 H2B 109.5
C3 C2 H2B 109.5
H2A C2 H2B 108.1
C4 C3 C2 110.5(2)
C4 C3 H3A 109.5
C2 C3 H3A 109.5
C4 C3 H3B 109.5
C2 C3 H3B 109.5
H3A C3 H3B 108.1
C3 C4 C5 110.6(2)
C3 C4 H4A 109.5
C5 C4 H4A 109.5
C3 C4 H4B 109.5
C5 C4 H4B 109.5
H4A C4 H4B 108.1
C6 C5 C4 110.4(2)
C6 C5 H5A 109.6
C4 C5 H5A 109.6
C6 C5 H5B 109.6
C4 C5 H5B 109.6
H5A C5 H5B 108.1
N2 C6 C5 114.09(19)
N2 C6 C1 105.97(18)
C5 C6 C1 111.55(19)
N2 C6 H6A 108.4
C5 C6 H6A 108.4
C1 C6 H6A 108.4
N2 C7 C14 108.73(17)
N2 C7 C8 112.30(18)
C14 C7 C8 112.37(18)
N2 C7 H7A 107.7
C14 C7 H7A 107.7
C8 C7 H7A 107.7
C9 C8 C13 118.8(2)
C9 C8 C7 116.7(2)
C13 C8 C7 124.5(2)
C10 C9 C8 122.7(3)
C10 C9 H9A 118.7
C8 C9 H9A 118.7
C11 C10 C9 118.4(2)
C11 C10 H10A 120.8
C9 C10 H10A 120.8
C10 C11 C12 120.9(2)
C10 C11 H11A 119.5
C12 C11 H11A 119.5
C11 C12 C13 121.3(3)
C11 C12 H12A 119.3
C13 C12 H12A 119.3
O1 C13 C8 123.2(2)
O1 C13 C12 118.9(2)
C8 C13 C12 117.9(2)
C15 C14 C19 120.3(2)
C15 C14 C7 119.9(2)
C19 C14 C7 119.8(2)
C16 C15 C14 121.4(2)
C16 C15 H15A 119.3
C14 C15 H15A 119.3
C17 C16 C15 118.4(2)
C17 C16 H16A 120.8
C15 C16 H16A 120.8
C16 C17 C18 121.2(2)
C16 C17 H17A 119.4
C18 C17 H17A 119.4
C17 C18 C19 121.2(2)
C17 C18 H18A 119.4
C19 C18 H18A 119.4
O2 C19 C18 120.9(2)
O2 C19 C14 121.6(2)
C18 C19 C14 117.5(2)
N1 C20 C21 111.0(2)
N1 C20 C27 111.30(19)
C21 C20 C27 112.0(2)
N1 C20 H20A 107.4
C21 C20 H20A 107.4
C27 C20 H20A 107.4
C26 C21 C22 119.7(2)
C26 C21 C20 122.9(2)
C22 C21 C20 117.2(2)
C23 C22 C21 121.1(3)
C23 C22 H22A 119.5
C21 C22 H22A 119.5
C22 C23 C24 119.6(2)
C22 C23 H23A 120.2
C24 C23 H23A 120.2
C23 C24 C25 120.4(3)
C23 C24 H24A 119.8
C25 C24 H24A 119.8
C24 C25 C26 120.8(3)
C24 C25 H25A 119.6
C26 C25 H25A 119.6
O3 C26 C21 124.1(2)
O3 C26 C25 117.6(2)
C21 C26 C25 118.3(2)
C28 C27 C32 120.0(2)
C28 C27 C20 117.9(2)
C32 C27 C20 122.0(2)
C29 C28 C27 121.9(3)
C29 C28 H28A 119.0
C27 C28 H28A 119.0
C30 C29 C28 118.5(2)
C30 C29 H29A 120.8
C28 C29 H29A 120.8
C29 C30 C31 120.0(2)
C29 C30 H30A 120.0
C31 C30 H30A 120.0
C30 C31 C32 122.7(3)
C30 C31 H31A 118.7
C32 C31 H31A 118.7
O4 C32 C31 120.0(2)
O4 C32 C27 123.3(2)
C31 C32 C27 116.7(2)
C34 N3 H3C 109.5
C34 N3 H3D 109.5
H3C N3 H3D 109.5
C34 N3 H3E 109.5
H3C N3 H3E 109.5
H3D N3 H3E 109.5
C34 C33 H33A 109.5
C34 C33 H33B 109.5
H33A C33 H33B 109.5
C34 C33 H33C 109.5
H33A C33 H33C 109.5
H33B C33 H33C 109.5
C33 C34 N3 112.6(4)
C33 C34 C35 114.0(3)
N3 C34 C35 109.2(3)
C33 C34 H34A 106.9
N3 C34 H34A 106.9
C35 C34 H34A 106.9
C40 C35 C36 119.7(3)
C40 C35 C34 121.6(4)
C36 C35 C34 118.7(3)
C35 C36 C37 120.2(4)
C35 C36 H36A 119.9
C37 C36 H36A 119.9
C38 C37 C36 120.5(5)
C38 C37 H37A 119.7
C36 C37 H37A 119.7
C39 C38 C37 119.0(4)
C39 C38 H38A 120.5
C37 C38 H38A 120.5
C38 C39 C40 120.5(4)
C38 C39 H39A 119.8
C40 C39 H39A 119.8
C35 C40 C39 120.0(4)
C35 C40 H40A 120.0
C39 C40 H40A 120.0

loop_
_geom_bond_atom_site_label_1
_geom_bond_atom_site_label_2
_geom_bond_distance
Al1 O3 1.829(2)
Al1 O2 1.8469(19)
Al1 O4 1.8468(18)
Al1 O1 1.8971(18)
Al1 N2 2.046(2)
Al1 N1 2.067(2)
O1 C13 1.335(3)
O2 C19 1.336(3)
O3 C26 1.340(3)
O4 C32 1.327(3)
N1 C20 1.480(3)
N1 C1 1.487(3)
N1 H1B 1.0000
N2 C6 1.487(3)
N2 C7 1.490(3)
N2 H2C 1.0000
C1 C2 1.514(3)
C1 C6 1.525(3)
C1 H1A 1.0000
C2 C3 1.522(4)
C2 H2A 0.9900
C2 H2B 0.9900
C3 C4 1.521(4)
C3 H3A 0.9900
C3 H3B 0.9900
C4 C5 1.526(3)
C4 H4A 0.9900
C4 H4B 0.9900
C5 C6 1.522(3)
C5 H5A 0.9900
C5 H5B 0.9900
C6 H6A 1.0000
C7 C14 1.502(3)
C7 C8 1.522(3)
C7 H7A 1.0000
C8 C9 1.400(3)
C8 C13 1.406(4)
C9 C10 1.386(4)
C9 H9A 0.9500
C10 C11 1.365(4)
C10 H10A 0.9500
C11 C12 1.392(4)
C11 H11A 0.9500
C12 C13 1.408(3)
C12 H12A 0.9500
C14 C15 1.389(3)
C14 C19 1.404(3)
C15 C16 1.385(3)
C15 H15A 0.9500
C16 C17 1.376(4)
C16 H16A 0.9500
C17 C18 1.379(4)
C17 H17A 0.9500
C18 C19 1.400(3)
C18 H18A 0.9500
C20 C21 1.518(4)
C20 C27 1.519(3)
C20 H20A 1.0000
C21 C26 1.396(4)
C21 C22 1.404(3)
C22 C23 1.376(4)
C22 H22A 0.9500
C23 C24 1.381(5)
C23 H23A 0.9500
C24 C25 1.383(4)
C24 H24A 0.9500
C25 C26 1.412(4)
C25 H25A 0.9500
C27 C28 1.395(3)
C27 C32 1.407(3)
C28 C29 1.385(4)
C28 H28A 0.9500
C29 C30 1.384(4)
C29 H29A 0.9500
C30 C31 1.385(4)
C30 H30A 0.9500
C31 C32 1.399(3)
C31 H31A 0.9500
N3 C34 1.484(4)
N3 H3C 0.9100
N3 H3D 0.9100
N3 H3E 0.9100
C33 C34 1.466(6)
C33 H33A 0.9800
C33 H33B 0.9800
C33 H33C 0.9800
C34 C35 1.520(4)
C34 H34A 1.0000
C35 C40 1.366(5)
C35 C36 1.374(6)
C36 C37 1.383(6)
C36 H36A 0.9500
C37 C38 1.382(8)
C37 H37A 0.9500
C38 C39 1.362(8)
C38 H38A 0.9500
C39 C40 1.401(6)
C39 H39A 0.9500
C40 H40A 0.9500

loop_
_geom_hbond_atom_site_label_D
_geom_hbond_atom_site_label_H
_geom_hbond_atom_site_label_A
_geom_hbond_distance_DH
_geom_hbond_distance_HA
_geom_hbond_distance_DA
_geom_hbond_angle_DHA
N3 H3C O1 0.91 2.60 3.237(4) 127.3
N3 H3C O2 0.91 1.88 2.745(3) 159.1

loop_
_geom_torsion_atom_site_label_1
_geom_torsion_atom_site_label_2
_geom_torsion_atom_site_label_3
_geom_torsion_atom_site_label_4
_geom_torsion
O3 Al1 O1 C13 -146.7(2)
O2 Al1 O1 C13 -53.1(2)
N2 Al1 O1 C13 38.6(2)
N1 Al1 O1 C13 120.8(2)
O3 Al1 O2 C19 -166.26(18)
O4 Al1 O2 C19 -72.53(19)
O1 Al1 O2 C19 104.31(19)
N2 Al1 O2 C19 17.86(19)
O2 Al1 O3 C26 173.4(2)
O4 Al1 O3 C26 79.6(2)
O1 Al1 O3 C26 -94.8(2)
N1 Al1 O3 C26 -9.4(2)
O3 Al1 O4 C32 -69.1(2)
O2 Al1 O4 C32 -162.9(2)
N2 Al1 O4 C32 105.3(2)
N1 Al1 O4 C32 23.3(2)
C20 N1 C1 C2 -69.5(3)
Al1 N1 C1 C2 164.38(16)
C20 N1 C1 C6 166.84(18)
Al1 N1 C1 C6 40.7(2)
N1 C1 C2 C3 -176.82(19)
C6 C1 C2 C3 -55.8(3)
C1 C2 C3 C4 57.7(3)
C2 C3 C4 C5 -58.4(3)
C3 C4 C5 C6 57.0(3)
C7 N2 C6 C5 -66.2(2)
Al1 N2 C6 C5 166.62(16)
C7 N2 C6 C1 170.65(18)
Al1 N2 C6 C1 43.50(19)
C4 C5 C6 N2 -175.20(19)
C4 C5 C6 C1 -55.2(3)
N1 C1 C6 N2 -54.7(2)
C2 C1 C6 N2 179.67(19)
N1 C1 C6 C5 -179.38(19)
C2 C1 C6 C5 55.0(3)
C6 N2 C7 C14 167.90(18)
Al1 N2 C7 C14 -66.10(19)
C6 N2 C7 C8 -67.1(2)
Al1 N2 C7 C8 58.9(2)
N2 C7 C8 C9 154.95(19)
C14 C7 C8 C9 -82.1(2)
N2 C7 C8 C13 -23.3(3)
C14 C7 C8 C13 99.7(3)
C13 C8 C9 C10 1.1(4)
C7 C8 C9 C10 -177.3(2)
C8 C9 C10 C11 1.1(4)
C9 C10 C11 C12 -2.0(4)
C10 C11 C12 C13 0.8(4)
Al1 O1 C13 C8 -13.6(3)
Al1 O1 C13 C12 167.26(18)
C9 C8 C13 O1 178.6(2)
C7 C8 C13 O1 -3.2(4)
C9 C8 C13 C12 -2.2(3)
C7 C8 C13 C12 176.0(2)
C11 C12 C13 O1 -179.5(2)
C11 C12 C13 C8 1.3(4)
N2 C7 C14 C15 -128.0(2)
C8 C7 C14 C15 107.1(2)
N2 C7 C14 C19 53.1(3)
C8 C7 C14 C19 -71.8(3)
C19 C14 C15 C16 1.6(3)
C7 C14 C15 C16 -177.2(2)
C14 C15 C16 C17 0.0(4)
C15 C16 C17 C18 -1.6(4)
C16 C17 C18 C19 1.5(4)
Al1 O2 C19 C18 145.86(18)
Al1 O2 C19 C14 -37.3(3)
C17 C18 C19 O2 177.1(2)
C17 C18 C19 C14 0.2(3)
C15 C14 C19 O2 -178.7(2)
C7 C14 C19 O2 0.2(3)
C15 C14 C19 C18 -1.7(3)
C7 C14 C19 C18 177.2(2)
C1 N1 C20 C21 173.41(19)
Al1 N1 C20 C21 -61.6(2)
C1 N1 C20 C27 -61.2(3)
Al1 N1 C20 C27 63.8(2)
N1 C20 C21 C26 43.8(3)
C27 C20 C21 C26 -81.2(3)
N1 C20 C21 C22 -140.5(2)
C27 C20 C21 C22 94.4(3)
C26 C21 C22 C23 0.1(4)
C20 C21 C22 C23 -175.7(2)
C21 C22 C23 C24 -0.1(4)
C22 C23 C24 C25 0.1(4)
C23 C24 C25 C26 0.0(4)
Al1 O3 C26 C21 -8.5(4)
Al1 O3 C26 C25 170.65(19)
C22 C21 C26 O3 179.2(2)
C20 C21 C26 O3 -5.2(4)
C22 C21 C26 C25 0.0(4)
C20 C21 C26 C25 175.6(2)
C24 C25 C26 O3 -179.3(2)
C24 C25 C26 C21 -0.1(4)
N1 C20 C27 C28 140.2(2)
C21 C20 C27 C28 -94.9(3)
N1 C20 C27 C32 -42.1(3)
C21 C20 C27 C32 82.8(3)
C32 C27 C28 C29 -3.6(4)
C20 C27 C28 C29 174.2(2)
C27 C28 C29 C30 -0.5(4)
C28 C29 C30 C31 2.1(4)
C29 C30 C31 C32 0.3(4)
Al1 O4 C32 C31 175.43(18)
Al1 O4 C32 C27 -6.3(4)
C30 C31 C32 O4 174.2(2)
C30 C31 C32 C27 -4.1(4)
C28 C27 C32 O4 -172.6(2)
C20 C27 C32 O4 9.7(4)
C28 C27 C32 C31 5.7(4)
C20 C27 C32 C31 -172.0(2)
C33 C34 C35 C40 64.3(4)
N3 C34 C35 C40 -62.6(5)
C33 C34 C35 C36 -114.4(4)
N3 C34 C35 C36 118.7(4)
C40 C35 C36 C37 1.0(6)
C34 C35 C36 C37 179.7(4)
C35 C36 C37 C38 2.1(7)
C36 C37 C38 C39 -3.9(7)
C37 C38 C39 C40 2.7(7)
C36 C35 C40 C39 -2.3(6)
C34 C35 C40 C39 179.1(4)
C38 C39 C40 C35 0.4(7)
